data_7720101
loop_
_publ_author_name
'Kuzman, D.'
'Damjanovi&#x107;, V'
'Toplak, J.'
'Medak, G.'
'Halasz, I.'
'Hrenar, T.'
'Cindri&#x107;, M'
'Vrdoljak, V.'

_publ_section_title
;
 Synthesis, structural characterization and properties of a series of
 heteropolyoxomolybdates:
 [AlMo<sub>6</sub>(OH)<sub>6</sub>O<sub>18</sub>]<sup>3-</sup>,
 [GeMo<sub>12</sub>O<sub>40</sub>]<sup>4-</sup>,
 [GeMo<sub>6</sub>O<sub>22</sub>(Hmal)<sub>3</sub>]<sup>7-</sup>,
 [SiMo<sub>12</sub>O<sub>40</sub>]<sup>4-</sup>, and
 [TeMo<sub>6</sub>O<sub>24</sub>]<sup>6</sup>.
;
_journal_issue 8
_journal_name_full 'Dalton transactions (Cambridge, England : 2003)'
_journal_page_first 3442
_journal_page_last 3453
_journal_paper_doi 10.1039/d5dt03064a
_journal_volume 55
_journal_year 2026
_chemical_formula_moiety 'Al H6 Mo6 O24, 3(C2 H12 Co N4 O4), 7(H2 O)'
_chemical_formula_sum 'C6 H56 Al Co3 Mo6 N12 O43'
_chemical_formula_weight 1764.03
_space_group_crystal_system monoclinic
_space_group_IT_number 15
_space_group_name_Hall '-C 2yc'
_space_group_name_H-M_alt 'C 1 2/c 1'
_atom_sites_solution_hydrogens mixed
_audit_creation_date 2025-06-17
_audit_creation_method
;
Olex2 1.5
(compiled 2025.05.31 svn.r86d253d1 for OlexSys, GUI svn.r7254)
;
_audit_update_record
;
2025-12-10 deposited with the CCDC.	2026-01-20 downloaded from the CCDC.
;
_cell_angle_alpha 90
_cell_angle_beta 100.860(4)
_cell_angle_gamma 90
_cell_formula_units_Z 4
_cell_length_a 22.3274(8)
_cell_length_b 10.0879(4)
_cell_length_c 20.9583(9)
_cell_measurement_reflns_used 10273
_cell_measurement_temperature 293(2)
_cell_measurement_theta_max 77.1940
_cell_measurement_theta_min 4.0590
_cell_volume 4636.0(3)
_computing_cell_refinement 'CrysAlisPro 1.171.43.104a (Rigaku OD, 2023)'
_computing_data_collection 'CrysAlisPro system (CCD 41.92a 64-bit (release 05-12-2020))'
_computing_data_reduction 'CrysAlisPro 1.171.43.104a (Rigaku OD, 2023)'
_computing_molecular_graphics 'Olex2 1.5 (Dolomanov et al., 2009)'
_computing_publication_material 'Olex2 1.5 (Dolomanov et al., 2009)'
_computing_structure_refinement 'SHELXL 2018/3 (Sheldrick, 2015)'
_computing_structure_solution 'SHELXT 2018/2 (Sheldrick, 2018)'
_diffrn_ambient_temperature 293(2)
_diffrn_detector 'Hybrid Pixel Array Detector'
_diffrn_detector_area_resol_mean 10.0000
_diffrn_detector_type HyPix
_diffrn_measured_fraction_theta_full 0.991
_diffrn_measured_fraction_theta_max 0.924
_diffrn_measurement_details
;
List of Runs (angles in degrees, time in seconds):

  # Type    Start    End  Width  t~exp~   \w     \q     \k     \f   Frames
#--------------------------------------------------------------------------
  1  \w    -77.00 -10.00   0.50    0.80    --  -48.02  97.00-127.00  134
  2  \w     -5.00  21.00   0.50    0.80    --  -48.02  97.00-127.00   52
  3  \w     17.00  47.00   0.50    0.80    --   48.02 -97.00 125.00   60
  4  \w    -80.00 -44.00   0.50    3.00    --  -91.75  97.00-127.00   72
  5  \w   -149.00 -93.00   0.50    3.00    --  -91.75 -97.00 125.00  112
  6  \w     51.00  99.00   0.50    3.00    --  107.54 -97.00 125.00   96
  7  \w   -120.00 -74.00   0.50    0.80    --  -48.02-125.00 -90.00   92
  8  \w    -24.00  11.00   0.50    0.80    --  -48.02  19.00 -30.00   70
  9  \w   -120.00 -73.00   0.50    0.80    --  -48.02-125.00-150.00   94
 10  \w   -116.00 -89.00   0.50    0.80    --  -48.02-125.00 -60.00   54
 11  \w    -63.00 -19.00   0.50    3.00    --  -91.75  57.00-180.00   88
 12  \w    -57.00 -31.00   0.50    3.00    --  -91.75  57.00   0.00   52
 13  \w    -76.00 -23.00   0.50    3.00    --  -91.75 125.00 150.00  106
 14  \w   -160.00-100.00   0.50    3.00    --  -91.75 -99.00-180.00  120
 15  \w    -63.00 -29.00   0.50    3.00    --  -91.75  57.00  60.00   68
 16  \w     35.00  62.00   0.50    3.00    --  107.54 -57.00  30.00   54
 17  \w     35.00  60.00   0.50    3.00    --  107.54 -57.00-150.00   50
 18  \w     75.00 104.00   0.50    3.00    --  107.54-125.00-150.00   58
 19  \w     38.00  64.00   0.50    3.00    --  107.54 -57.00 -30.00   52
 20  \w     36.00  65.00   0.50    3.00    --  107.54 -57.00 150.00   58
 21  \w     35.00  66.00   0.50    3.00    --  107.54 -57.00 -90.00   62
 22  \w     48.00  74.00   0.50    3.00    --  107.54-125.00-150.00   52
 23  \w     95.00 138.00   0.50    3.00    --  107.54 125.00   0.00   86
 24  \w     35.00  65.00   0.50    3.00    --  107.54 -57.00  90.00   60
 25  \w     64.00  92.00   0.50    3.00    --  107.54 -99.00 -60.00   56
 26  \w     35.00  97.00   0.50    3.00    --  107.54 -77.00 -30.00  124
 27  \w    153.00 178.00   0.50    3.00    --  107.54 125.00   0.00   50
 28  \w    114.00 158.00   0.50    3.00    --  107.54  97.00-127.00   88
;
_diffrn_measurement_device 'four-circle diffractometer'
_diffrn_measurement_device_type 'XtaLAB Synergy, Dualflex, HyPix'
_diffrn_measurement_method '\w scans'
_diffrn_orient_matrix_type 'CrysAlisPro convention (1999,Acta A55,543-557)'
_diffrn_orient_matrix_UB_11 -0.0196561000
_diffrn_orient_matrix_UB_12 -0.1430620000
_diffrn_orient_matrix_UB_13 0.0115153000
_diffrn_orient_matrix_UB_21 -0.0457579000
_diffrn_orient_matrix_UB_22 0.0037092000
_diffrn_orient_matrix_UB_23 -0.0649400000
_diffrn_orient_matrix_UB_31 0.0495754000
_diffrn_orient_matrix_UB_32 -0.0531544000
_diffrn_orient_matrix_UB_33 -0.0354016000
_diffrn_radiation_monochromator mirror
_diffrn_radiation_probe x-ray
_diffrn_radiation_type 'Cu K\a'
_diffrn_radiation_wavelength 1.54184
_diffrn_reflns_av_R_equivalents 0.0446
_diffrn_reflns_av_unetI/netI 0.0363
_diffrn_reflns_Laue_measured_fraction_full 0.991
_diffrn_reflns_Laue_measured_fraction_max 0.924
_diffrn_reflns_limit_h_max 28
_diffrn_reflns_limit_h_min -18
_diffrn_reflns_limit_k_max 11
_diffrn_reflns_limit_k_min -12
_diffrn_reflns_limit_l_max 24
_diffrn_reflns_limit_l_min -26
_diffrn_reflns_number 16123
_diffrn_reflns_point_group_measured_fraction_full 0.991
_diffrn_reflns_point_group_measured_fraction_max 0.924
_diffrn_reflns_theta_full 67.684
_diffrn_reflns_theta_max 77.991
_diffrn_reflns_theta_min 4.032
_diffrn_source 'micro-focus sealed X-ray tube'
_diffrn_source_type 'PhotonJet (Cu) X-ray Source'
_exptl_absorpt_coefficient_mu 22.411
_exptl_absorpt_correction_T_max 0.684
_exptl_absorpt_correction_T_min 0.221
_exptl_absorpt_correction_type gaussian
_exptl_absorpt_process_details
;
CrysAlisPro 1.171.43.104a (Rigaku Oxford Diffraction, 2023)
Numerical absorption correction based on gaussian integration over
a multifaceted crystal model
Empirical absorption correction using spherical harmonics,
implemented in SCALE3 ABSPACK scaling algorithm.
;
_exptl_crystal_colour pink
_exptl_crystal_colour_primary pink
_exptl_crystal_density_diffrn 2.524
_exptl_crystal_description plate
_exptl_crystal_F_000 3456
_exptl_crystal_size_max 0.1
_exptl_crystal_size_mid 0.09
_exptl_crystal_size_min 0.03
_refine_diff_density_max 1.456
_refine_diff_density_min -1.359
_refine_diff_density_rms 0.158
_refine_ls_extinction_method none
_refine_ls_goodness_of_fit_ref 1.073
_refine_ls_hydrogen_treatment constr
_refine_ls_matrix_type full
_refine_ls_number_parameters 345
_refine_ls_number_reflns 4589
_refine_ls_number_restraints 0
_refine_ls_restrained_S_all 1.073
_refine_ls_R_factor_all 0.0427
_refine_ls_R_factor_gt 0.0387
_refine_ls_shift/su_max 0.001
_refine_ls_shift/su_mean 0.000
_refine_ls_structure_factor_coef Fsqd
_refine_ls_weighting_details 'w=1/[\s^2^(Fo^2^)+(0.0576P)^2^+31.7000P] where P=(Fo^2^+2Fc^2^)/3'
_refine_ls_weighting_scheme calc
_refine_ls_wR_factor_gt 0.1036
_refine_ls_wR_factor_ref 0.1064
_reflns_Friedel_coverage 0.000
_reflns_number_gt 4131
_reflns_number_total 4589
_reflns_threshold_expression 'I > 2\s(I)'
_cod_data_source_file d5dt03064a2.cif
_cod_data_source_block exp_1909
_cod_depositor_comments 'Adding full bibliography for 7720101--7720111.cif.'
_cod_database_code 7720101
_shelx_shelxl_version_number 2018/3
_chemical_oxdiff_formula 'Co3 Mo6 Al C6 N12 O43 '
_shelx_space_group_comment
;
The symmetry employed for this shelxl refinement is uniquely defined
by the following loop, which should always be used as a source of
symmetry information in preference to the above space-group names.
They are only intended as comments.
;
_cell_oxdiff_angle_alpha 89.958(2)
_cell_oxdiff_angle_beta 100.848(3)
_cell_oxdiff_angle_gamma 90.045(2)
_cell_oxdiff_length_a 22.3228(7)
_cell_oxdiff_length_b 10.0913(2)
_cell_oxdiff_length_c 20.9546(6)
_cell_oxdiff_measurement_reflns_used 10272
_cell_oxdiff_volume 4636.0(2)
_shelx_estimated_absorpt_t_max 0.553
_shelx_estimated_absorpt_t_min 0.213
_olex2_refinement_description
;
1. Fixed Uiso
 At 1.2 times of:
  All N(H,H,H) groups
 At 1.5 times of:
  All O(H) groups, All O(H,H) groups
2. Uiso/Uaniso restraints and constraints
Uanis(O20A) = Uanis(O20B)
3. Others
 Sof(O20B)=Sof(H20C)=Sof(H20D)=1-FVAR(1)
 Sof(O20A)=Sof(H20A)=Sof(H20B)=FVAR(1)
4.a Free rotating group:
 O21(H21A,H21B), O19(H19A,H19B), O20A(H20A,H20B), O20B(H20C,H20D)
4.b Ternary CH refined with riding coordinates:
 O11(H11), O12(H12), O4(H4)
4.c Idealised Me refined as rotating group:
 N3(H3A,H3B,H3C), N5(H5A,H5B,H5C), N4(H4A,H4B,H4C), N6(H6A,H6B,H6C), N1(H1A,
 H1B,H1C), N2(H2A,H2B,H2C)
;
_olex2_submission_special_instructions 'No special instructions were received'
_oxdiff_exptl_absorpt_empirical_details
;
Empirical correction (ABSPACK) includes:
- Absorption correction using spherical harmonics
- Frame scaling
;
_oxdiff_exptl_absorpt_empirical_full_max 2.048
_oxdiff_exptl_absorpt_empirical_full_min 0.457

loop_
_space_group_symop_operation_xyz
'x, y, z'
'-x, y, -z+1/2'
'x+1/2, y+1/2, z'
'-x+1/2, y+1/2, -z+1/2'
'-x, -y, -z'
'x, -y, z-1/2'
'-x+1/2, -y+1/2, -z'
'x+1/2, -y+1/2, z-1/2'

loop_
_atom_site_label
_atom_site_type_symbol
_atom_site_fract_x
_atom_site_fract_y
_atom_site_fract_z
_atom_site_U_iso_or_equiv
_atom_site_adp_type
_atom_site_occupancy
_atom_site_site_symmetry_order
_atom_site_calc_flag
_atom_site_refinement_flags_posn
_atom_site_refinement_flags_adp
_atom_site_refinement_flags_occupancy
_atom_site_disorder_assembly
_atom_site_disorder_group
Mo3 Mo 0.27256(2) 0.78320(4) 0.34729(2) 0.01919(12) Uani 1 1 d . . . . .
Mo2 Mo 0.38976(2) 0.74067(4) 0.46832(2) 0.02070(12) Uani 1 1 d . . . . .
Mo1 Mo 0.36692(2) 0.71659(4) 0.61960(2) 0.02083(12) Uani 1 1 d . . . . .
Co2 Co 0.34358(4) 0.25739(8) 0.38268(4) 0.01973(19) Uani 1 1 d . . . . .
Co1 Co 0.500000 0.31447(13) 0.750000 0.0327(3) Uani 1 2 d S T P . .
Al1 Al 0.250000 0.750000 0.500000 0.0157(4) Uani 1 2 d S . P . .
O11 O 0.17443(14) 0.6641(3) 0.47135(15) 0.0182(7) Uani 1 1 d . . . . .
H11 H 0.174455 0.567194 0.467905 0.027 Uiso 1 1 calc R U . . .
O12 O 0.20763(14) 0.8426(3) 0.55744(15) 0.0174(6) Uani 1 1 d . . . . .
H12 H 0.212706 0.939001 0.561113 0.026 Uiso 1 1 calc R U . . .
O4 O 0.27448(14) 0.6342(3) 0.57080(16) 0.0185(7) Uani 1 1 d . . . . .
H4 H 0.271563 0.538717 0.562173 0.028 Uiso 1 1 calc R U . . .
O7 O 0.34538(15) 0.8494(4) 0.39995(17) 0.0236(7) Uani 1 1 d . . . . .
O10 O 0.19402(16) 0.6974(3) 0.33962(17) 0.0215(7) Uani 1 1 d . . . . .
O15 O 0.31809(16) 0.3776(3) 0.44375(17) 0.0215(7) Uani 1 1 d . . . . .
O3 O 0.39237(15) 0.6351(4) 0.54544(16) 0.0226(7) Uani 1 1 d . . . . .
O8 O 0.25391(17) 0.9216(4) 0.29974(18) 0.0268(8) Uani 1 1 d . . . . .
O5 O 0.41730(16) 0.6202(4) 0.42368(19) 0.0292(8) Uani 1 1 d . . . . .
O9 O 0.30256(17) 0.6742(4) 0.29960(18) 0.0278(8) Uani 1 1 d . . . . .
O13 O 0.46710(18) 0.4521(4) 0.79479(19) 0.0312(8) Uani 1 1 d . . . . .
O1 O 0.38455(17) 0.5864(4) 0.67230(19) 0.0314(8) Uani 1 1 d . . . . .
O17 O 0.34388(17) 0.1269(4) 0.44802(18) 0.0271(8) Uani 1 1 d . . . . .
O6 O 0.44933(16) 0.8452(4) 0.4941(2) 0.0320(9) Uani 1 1 d . . . . .
O2 O 0.42270(17) 0.8328(4) 0.6399(2) 0.0324(9) Uani 1 1 d . . . . .
O16 O 0.29878(17) 0.3753(4) 0.54485(18) 0.0259(8) Uani 1 1 d . . . . .
O18 O 0.32965(19) 0.1060(4) 0.54930(18) 0.0314(9) Uani 1 1 d . . . . .
O14 O 0.46704(17) 0.6731(4) 0.7996(2) 0.0328(9) Uani 1 1 d . . . . .
O21 O 0.45134(18) 0.3955(4) 0.5542(2) 0.0347(9) Uani 1 1 d G . . . .
H21A H 0.438315 0.474689 0.553849 0.052 Uiso 1 1 d G U . . .
H21B H 0.489829 0.402522 0.565372 0.052 Uiso 1 1 d G U . . .
N3 N 0.4286(2) 0.2923(5) 0.4202(2) 0.0286(10) Uani 1 1 d . . . . .
H3A H 0.448021 0.319541 0.389234 0.034 Uiso 1 1 calc R U . . .
H3B H 0.445946 0.218414 0.438161 0.034 Uiso 1 1 calc R U . . .
H3C H 0.430693 0.354924 0.450486 0.034 Uiso 1 1 calc R U . . .
N5 N 0.2573(2) 0.2178(5) 0.3475(2) 0.0283(10) Uani 1 1 d . . . . .
H5A H 0.254842 0.146505 0.322102 0.034 Uiso 1 1 calc R U . . .
H5B H 0.240266 0.286640 0.324325 0.034 Uiso 1 1 calc R U . . .
H5C H 0.237783 0.202449 0.380039 0.034 Uiso 1 1 calc R U . . .
N4 N 0.3446(2) 0.3997(4) 0.3207(2) 0.0253(9) Uani 1 1 d . . . . .
H4A H 0.370159 0.379158 0.294371 0.030 Uiso 1 1 calc R U . . .
H4B H 0.356855 0.474264 0.341895 0.030 Uiso 1 1 calc R U . . .
H4C H 0.307278 0.410934 0.297460 0.030 Uiso 1 1 calc R U . . .
O19 O 0.3382(2) 0.0730(5) 0.6822(2) 0.0466(11) Uani 1 1 d G . . . .
H19A H 0.336126 0.085626 0.641750 0.070 Uiso 1 1 d G U . . .
H19B H 0.326708 -0.005428 0.688518 0.070 Uiso 1 1 d G U . . .
N6 N 0.3695(2) 0.1224(5) 0.3266(2) 0.0295(10) Uani 1 1 d . . . . .
H6A H 0.337520 0.096350 0.297133 0.035 Uiso 1 1 calc R U . . .
H6B H 0.384852 0.053209 0.350511 0.035 Uiso 1 1 calc R U . . .
H6C H 0.397756 0.156193 0.306525 0.035 Uiso 1 1 calc R U . . .
N1 N 0.4271(3) 0.3135(6) 0.6820(3) 0.0426(13) Uani 1 1 d . . . . .
H1A H 0.437711 0.325337 0.643550 0.051 Uiso 1 1 calc R U . . .
H1B H 0.402299 0.378572 0.689163 0.051 Uiso 1 1 calc R U . . .
H1C H 0.408072 0.236019 0.682311 0.051 Uiso 1 1 calc R U . . .
C3 C 0.3312(2) 0.1713(5) 0.5005(3) 0.0224(10) Uani 1 1 d . . . . .
C2 C 0.3147(2) 0.3215(5) 0.4984(2) 0.0202(10) Uani 1 1 d . . . . .
C1 C 0.4812(2) 0.5682(5) 0.7773(3) 0.0257(11) Uani 1 1 d . . . . .
N2 N 0.4585(3) 0.1865(6) 0.7959(3) 0.0574(17) Uani 1 1 d . . . . .
H2A H 0.449270 0.114729 0.771278 0.069 Uiso 1 1 calc R U . . .
H2B H 0.424469 0.222354 0.804404 0.069 Uiso 1 1 calc R U . . .
H2C H 0.482841 0.163752 0.832955 0.069 Uiso 1 1 calc R U . . .
O20A O 0.4873(3) 0.9988(8) 0.3985(3) 0.0555(19) Uani 0.762(10) 1 d G . P A 1
H20A H 0.486839 0.973237 0.437095 0.083 Uiso 0.762(10) 1 d G U P A 1
H20B H 0.522264 0.976270 0.391884 0.083 Uiso 0.762(10) 1 d G U P A 1
O20B O 0.5325(12) 0.924(3) 0.4098(11) 0.0555(19) Uani 0.238(10) 1 d G . P A 2
H20C H 0.545940 0.873155 0.441528 0.083 Uiso 0.238(10) 1 d G U P A 2
H20D H 0.536824 1.001775 0.425933 0.083 Uiso 0.238(10) 1 d G U P A 2
O22 O 0.500000 -0.0651(7) 0.750000 0.091(4) Uani 1 2 d S T P . .

loop_
_atom_site_aniso_label
_atom_site_aniso_U_11
_atom_site_aniso_U_22
_atom_site_aniso_U_33
_atom_site_aniso_U_23
_atom_site_aniso_U_13
_atom_site_aniso_U_12
Mo3 0.0261(2) 0.0144(2) 0.0169(2) 0.00000(14) 0.00334(15) 0.00039(14)
Mo2 0.0191(2) 0.0206(2) 0.0223(2) -0.00139(15) 0.00364(15) -0.00059(14)
Mo1 0.0213(2) 0.0199(2) 0.0189(2) 0.00027(14) -0.00206(15) -0.00041(14)
Co2 0.0261(4) 0.0147(4) 0.0190(4) -0.0010(3) 0.0059(3) -0.0012(3)
Co1 0.0473(8) 0.0168(6) 0.0332(7) 0.000 0.0052(6) 0.000
Al1 0.0183(9) 0.0131(9) 0.0148(9) -0.0003(7) 0.0006(7) 0.0004(7)
O11 0.0212(15) 0.0140(16) 0.0176(16) 0.0001(13) -0.0009(13) -0.0013(12)
O12 0.0213(15) 0.0136(16) 0.0172(16) -0.0011(13) 0.0037(12) 0.0009(12)
O4 0.0196(15) 0.0133(15) 0.0214(17) 0.0001(13) 0.0010(12) -0.0004(12)
O7 0.0273(17) 0.0197(17) 0.0245(18) 0.0022(14) 0.0068(14) -0.0018(14)
O10 0.0307(18) 0.0175(17) 0.0158(16) -0.0066(13) 0.0032(14) -0.0026(14)
O15 0.0287(17) 0.0147(16) 0.0226(18) 0.0021(13) 0.0084(14) -0.0011(13)
O3 0.0221(16) 0.0242(18) 0.0193(17) -0.0002(14) -0.0015(13) 0.0037(14)
O8 0.0326(18) 0.0221(18) 0.0242(18) 0.0065(15) 0.0017(15) -0.0008(15)
O5 0.0244(17) 0.031(2) 0.033(2) -0.0001(17) 0.0060(15) 0.0034(15)
O9 0.040(2) 0.0208(18) 0.0223(18) -0.0014(15) 0.0057(15) 0.0042(15)
O13 0.037(2) 0.030(2) 0.029(2) 0.0057(16) 0.0108(16) 0.0015(16)
O1 0.0306(19) 0.032(2) 0.028(2) 0.0101(17) -0.0033(15) 0.0057(16)
O17 0.038(2) 0.0153(17) 0.029(2) -0.0010(15) 0.0094(16) 0.0015(15)
O6 0.0267(18) 0.035(2) 0.034(2) -0.0001(18) 0.0043(16) -0.0060(16)
O2 0.0305(19) 0.032(2) 0.032(2) -0.0014(17) 0.0001(16) -0.0035(16)
O16 0.039(2) 0.0174(17) 0.0246(18) -0.0032(15) 0.0131(15) -0.0030(14)
O18 0.052(2) 0.0188(18) 0.0231(19) 0.0030(15) 0.0078(17) -0.0038(16)
O14 0.0310(19) 0.030(2) 0.039(2) -0.0099(18) 0.0112(17) 0.0016(16)
O21 0.0315(19) 0.031(2) 0.040(2) -0.0082(18) 0.0021(17) 0.0082(16)
N3 0.028(2) 0.029(2) 0.030(2) -0.0021(19) 0.0088(19) 0.0017(18)
N5 0.037(2) 0.028(2) 0.021(2) -0.0027(18) 0.0070(19) -0.0058(19)
N4 0.028(2) 0.023(2) 0.027(2) -0.0012(18) 0.0085(18) 0.0007(17)
O19 0.068(3) 0.033(2) 0.037(2) -0.002(2) 0.005(2) -0.004(2)
N6 0.038(2) 0.024(2) 0.027(2) -0.0052(19) 0.0095(19) 0.0005(19)
N1 0.054(3) 0.028(3) 0.042(3) -0.004(2) 0.001(3) -0.009(2)
C3 0.030(2) 0.012(2) 0.025(3) 0.001(2) 0.005(2) -0.0016(19)
C2 0.023(2) 0.011(2) 0.026(3) 0.0003(19) 0.0029(19) -0.0051(17)
C1 0.027(2) 0.026(3) 0.024(3) 0.002(2) 0.004(2) -0.001(2)
N2 0.085(5) 0.027(3) 0.056(4) 0.016(3) 0.002(3) -0.012(3)
O20A 0.067(4) 0.054(4) 0.043(4) -0.007(3) 0.005(3) -0.030(3)
O20B 0.067(4) 0.054(4) 0.043(4) -0.007(3) 0.005(3) -0.030(3)
O22 0.169(9) 0.022(3) 0.051(5) 0.000 -0.059(6) 0.000

loop_
_atom_type_symbol
_atom_type_description
_atom_type_scat_dispersion_real
_atom_type_scat_dispersion_imag
_atom_type_scat_source
C C 0.0181 0.0091 'International Tables Vol C Tables 4.2.6.8 and 6.1.1.4'
H H 0.0000 0.0000 'International Tables Vol C Tables 4.2.6.8 and 6.1.1.4'
Al Al 0.2130 0.2455 'International Tables Vol C Tables 4.2.6.8 and 6.1.1.4'
Co Co -2.3653 3.6143 'International Tables Vol C Tables 4.2.6.8 and 6.1.1.4'
Mo Mo -0.0483 2.7339 'International Tables Vol C Tables 4.2.6.8 and 6.1.1.4'
N N 0.0311 0.0180 'International Tables Vol C Tables 4.2.6.8 and 6.1.1.4'
O O 0.0492 0.0322 'International Tables Vol C Tables 4.2.6.8 and 6.1.1.4'

loop_
_exptl_crystal_face_index_h
_exptl_crystal_face_index_k
_exptl_crystal_face_index_l
_exptl_crystal_face_perp_dist
-1 0 1 0.0332
1 0 -1 0.0187
1 -1 0 0.0460
-1 1 0 0.0312
1 0 0 0.0134
-1 0 0 0.0134

loop_
_geom_angle_atom_site_label_1
_geom_angle_atom_site_label_2
_geom_angle_atom_site_label_3
_geom_angle
_geom_angle_site_symmetry_1
_geom_angle_site_symmetry_3
_geom_angle_publ_flag
O4 Mo3 O12 66.65(11) 7_566 7_566 ?
O7 Mo3 O12 72.07(13) . 7_566 ?
O7 Mo3 O4 84.37(13) . 7_566 ?
O7 Mo3 O10 149.99(15) . . ?
O10 Mo3 O12 81.41(13) . 7_566 ?
O10 Mo3 O4 72.17(13) . 7_566 ?
O8 Mo3 O12 157.22(15) . 7_566 ?
O8 Mo3 O4 92.47(15) . 7_566 ?
O8 Mo3 O7 97.94(17) . . ?
O8 Mo3 O10 101.44(16) . . ?
O9 Mo3 O12 96.81(15) . 7_566 ?
O9 Mo3 O4 160.75(15) . 7_566 ?
O9 Mo3 O7 100.30(17) . . ?
O9 Mo3 O10 96.47(17) . . ?
O9 Mo3 O8 105.23(18) . . ?
O11 Mo2 O12 67.72(11) 7_566 7_566 ?
O7 Mo2 O11 83.35(13) . 7_566 ?
O7 Mo2 O12 72.66(13) . 7_566 ?
O7 Mo2 O3 150.38(14) . . ?
O3 Mo2 O11 72.07(13) . 7_566 ?
O3 Mo2 O12 82.69(13) . 7_566 ?
O5 Mo2 O11 157.26(15) . 7_566 ?
O5 Mo2 O12 91.90(15) . 7_566 ?
O5 Mo2 O7 100.65(17) . . ?
O5 Mo2 O3 96.23(17) . . ?
O6 Mo2 O11 95.59(16) . 7_566 ?
O6 Mo2 O12 161.49(16) . 7_566 ?
O6 Mo2 O7 98.33(18) . . ?
O6 Mo2 O3 100.24(17) . . ?
O6 Mo2 O5 105.83(19) . . ?
O4 Mo1 O11 68.31(12) . 7_566 ?
O10 Mo1 O11 85.73(13) 7_566 7_566 ?
O10 Mo1 O4 73.17(13) 7_566 . ?
O3 Mo1 O11 71.87(13) . 7_566 ?
O3 Mo1 O4 82.13(13) . . ?
O3 Mo1 O10 151.51(14) . 7_566 ?
O1 Mo1 O11 160.85(16) . 7_566 ?
O1 Mo1 O4 95.07(16) . . ?
O1 Mo1 O10 98.84(17) . 7_566 ?
O1 Mo1 O3 97.22(17) . . ?
O2 Mo1 O11 90.41(16) . 7_566 ?
O2 Mo1 O4 156.82(16) . . ?
O2 Mo1 O10 97.02(17) . 7_566 ?
O2 Mo1 O3 100.43(17) . . ?
O2 Mo1 O1 107.33(19) . . ?
O15 Co2 N3 90.29(18) . . ?
O15 Co2 N5 89.20(17) . . ?
O15 Co2 N4 91.23(17) . . ?
O15 Co2 N6 174.72(18) . . ?
O17 Co2 O15 85.31(15) . . ?
O17 Co2 N3 87.88(19) . . ?
O17 Co2 N5 90.01(18) . . ?
O17 Co2 N4 176.02(18) . . ?
O17 Co2 N6 89.41(18) . . ?
N3 Co2 N5 177.9(2) . . ?
N3 Co2 N6 89.6(2) . . ?
N4 Co2 N3 90.2(2) . . ?
N4 Co2 N5 91.9(2) . . ?
N4 Co2 N6 94.1(2) . . ?
N6 Co2 N5 90.7(2) . . ?
O13 Co1 O13 86.1(2) 2_656 . ?
O13 Co1 N1 89.4(2) 2_656 . ?
O13 Co1 N1 91.0(2) . . ?
O13 Co1 N1 91.0(2) 2_656 2_656 ?
O13 Co1 N1 89.4(2) . 2_656 ?
O13 Co1 N2 173.6(3) 2_656 . ?
O13 Co1 N2 88.7(2) 2_656 2_656 ?
O13 Co1 N2 88.7(2) . . ?
O13 Co1 N2 173.6(3) . 2_656 ?
N1 Co1 N1 179.4(3) 2_656 . ?
N2 Co1 N1 87.0(3) . . ?
N2 Co1 N1 92.6(3) . 2_656 ?
N2 Co1 N1 87.0(3) 2_656 2_656 ?
N2 Co1 N1 92.6(3) 2_656 . ?
N2 Co1 N2 96.8(4) . 2_656 ?
O11 Al1 O11 180.00(17) 7_566 . ?
O11 Al1 O12 95.38(14) . 7_566 ?
O11 Al1 O12 84.62(14) . . ?
O11 Al1 O12 95.38(14) 7_566 . ?
O11 Al1 O12 84.62(14) 7_566 7_566 ?
O12 Al1 O12 180.0 . 7_566 ?
O4 Al1 O11 94.30(14) 7_566 7_566 ?
O4 Al1 O11 85.70(14) . 7_566 ?
O4 Al1 O11 94.30(14) . . ?
O4 Al1 O11 85.70(14) 7_566 . ?
O4 Al1 O12 95.07(14) . 7_566 ?
O4 Al1 O12 84.93(14) 7_566 7_566 ?
O4 Al1 O12 84.93(14) . . ?
O4 Al1 O12 95.07(14) 7_566 . ?
O4 Al1 O4 180.0 7_566 . ?
Mo2 O11 Mo1 92.45(12) 7_566 7_566 ?
Mo2 O11 H11 117.9 7_566 . ?
Mo1 O11 H11 117.9 7_566 . ?
Al1 O11 Mo2 104.23(14) . 7_566 ?
Al1 O11 Mo1 102.61(14) . 7_566 ?
Al1 O11 H11 117.9 . . ?
Mo3 O12 H12 118.1 7_566 . ?
Mo2 O12 Mo3 91.16(11) 7_566 7_566 ?
Mo2 O12 H12 118.1 7_566 . ?
Al1 O12 Mo3 103.67(14) . 7_566 ?
Al1 O12 Mo2 103.42(14) . 7_566 ?
Al1 O12 H12 118.1 . . ?
Mo3 O4 H4 117.7 7_566 . ?
Mo1 O4 Mo3 92.00(12) . 7_566 ?
Mo1 O4 H4 117.7 . . ?
Al1 O4 Mo3 104.72(14) . 7_566 ?
Al1 O4 Mo1 103.34(14) . . ?
Al1 O4 H4 117.7 . . ?
Mo3 O7 Mo2 119.67(18) . . ?
Mo3 O10 Mo1 117.54(17) . 7_566 ?
C2 O15 Co2 112.8(3) . . ?
Mo2 O3 Mo1 118.16(18) . . ?
C1 O13 Co1 112.8(3) . . ?
C3 O17 Co2 114.2(3) . . ?
H21A O21 H21B 104.5 . . ?
Co2 N3 H3A 109.5 . . ?
Co2 N3 H3B 109.5 . . ?
Co2 N3 H3C 109.5 . . ?
H3A N3 H3B 109.5 . . ?
H3A N3 H3C 109.5 . . ?
H3B N3 H3C 109.5 . . ?
Co2 N5 H5A 109.5 . . ?
Co2 N5 H5B 109.5 . . ?
Co2 N5 H5C 109.5 . . ?
H5A N5 H5B 109.5 . . ?
H5A N5 H5C 109.5 . . ?
H5B N5 H5C 109.5 . . ?
Co2 N4 H4A 109.5 . . ?
Co2 N4 H4B 109.5 . . ?
Co2 N4 H4C 109.5 . . ?
H4A N4 H4B 109.5 . . ?
H4A N4 H4C 109.5 . . ?
H4B N4 H4C 109.5 . . ?
H19A O19 H19B 109.5 . . ?
Co2 N6 H6A 109.5 . . ?
Co2 N6 H6B 109.5 . . ?
Co2 N6 H6C 109.5 . . ?
H6A N6 H6B 109.5 . . ?
H6A N6 H6C 109.5 . . ?
H6B N6 H6C 109.5 . . ?
Co1 N1 H1A 109.5 . . ?
Co1 N1 H1B 109.5 . . ?
Co1 N1 H1C 109.5 . . ?
H1A N1 H1B 109.5 . . ?
H1A N1 H1C 109.5 . . ?
H1B N1 H1C 109.5 . . ?
O17 C3 C2 114.2(4) . . ?
O18 C3 O17 125.5(5) . . ?
O18 C3 C2 120.3(5) . . ?
O15 C2 C3 113.4(4) . . ?
O16 C2 O15 125.8(5) . . ?
O16 C2 C3 120.8(4) . . ?
O13 C1 C1 114.2(3) . 2_656 ?
O14 C1 O13 125.8(5) . . ?
O14 C1 C1 120.0(3) . 2_656 ?
Co1 N2 H2A 109.5 . . ?
Co1 N2 H2B 109.5 . . ?
Co1 N2 H2C 109.5 . . ?
H2A N2 H2B 109.5 . . ?
H2A N2 H2C 109.5 . . ?
H2B N2 H2C 109.5 . . ?
H20A O20A H20B 104.5 . . ?
H20C O20B H20D 104.5 . . ?

loop_
_geom_bond_atom_site_label_1
_geom_bond_atom_site_label_2
_geom_bond_distance
_geom_bond_site_symmetry_2
_geom_bond_publ_flag
Mo3 O12 2.337(3) 7_566 ?
Mo3 O4 2.329(3) 7_566 ?
Mo3 O7 1.905(4) . ?
Mo3 O10 1.935(3) . ?
Mo3 O8 1.721(4) . ?
Mo3 O9 1.706(4) . ?
Mo2 O11 2.293(3) 7_566 ?
Mo2 O12 2.299(3) 7_566 ?
Mo2 O7 1.924(4) . ?
Mo2 O3 1.927(3) . ?
Mo2 O5 1.717(4) . ?
Mo2 O6 1.704(4) . ?
Mo1 O11 2.296(3) 7_566 ?
Mo1 O4 2.280(3) . ?
Mo1 O10 1.943(3) 7_566 ?
Mo1 O3 1.936(3) . ?
Mo1 O1 1.714(4) . ?
Mo1 O2 1.705(4) . ?
Co2 O15 1.925(3) . ?
Co2 O17 1.898(4) . ?
Co2 N3 1.945(5) . ?
Co2 N5 1.970(5) . ?
Co2 N4 1.939(4) . ?
Co2 N6 1.956(4) . ?
Co1 O13 1.900(4) . ?
Co1 O13 1.900(4) 2_656 ?
Co1 N1 1.951(6) . ?
Co1 N1 1.951(6) 2_656 ?
Co1 N2 1.946(6) . ?
Co1 N2 1.946(6) 2_656 ?
Al1 O11 1.891(3) 7_566 ?
Al1 O11 1.891(3) . ?
Al1 O12 1.910(3) 7_566 ?
Al1 O12 1.910(3) . ?
Al1 O4 1.887(3) . ?
Al1 O4 1.887(3) 7_566 ?
O11 H11 0.9800 . ?
O12 H12 0.9800 . ?
O4 H4 0.9800 . ?
O15 C2 1.293(6) . ?
O13 C1 1.284(7) . ?
O17 C3 1.269(6) . ?
O16 C2 1.224(6) . ?
O18 C3 1.222(6) . ?
O14 C1 1.222(7) . ?
O21 H21A 0.8499 . ?
O21 H21B 0.8500 . ?
N3 H3A 0.8900 . ?
N3 H3B 0.8900 . ?
N3 H3C 0.8900 . ?
N5 H5A 0.8900 . ?
N5 H5B 0.8900 . ?
N5 H5C 0.8900 . ?
N4 H4A 0.8900 . ?
N4 H4B 0.8900 . ?
N4 H4C 0.8900 . ?
O19 H19A 0.8500 . ?
O19 H19B 0.8500 . ?
N6 H6A 0.8900 . ?
N6 H6B 0.8900 . ?
N6 H6C 0.8900 . ?
N1 H1A 0.8900 . ?
N1 H1B 0.8900 . ?
N1 H1C 0.8900 . ?
C3 C2 1.558(7) . ?
C1 C1 1.540(10) 2_656 ?
N2 H2A 0.8900 . ?
N2 H2B 0.8900 . ?
N2 H2C 0.8900 . ?
O20A H20A 0.8499 . ?
O20A H20B 0.8501 . ?
O20B H20C 0.8499 . ?
O20B H20D 0.8500 . ?

loop_
_geom_torsion_atom_site_label_1
_geom_torsion_atom_site_label_2
_geom_torsion_atom_site_label_3
_geom_torsion_atom_site_label_4
_geom_torsion
_geom_torsion_site_symmetry_1
_geom_torsion_site_symmetry_2
_geom_torsion_site_symmetry_3
_geom_torsion_site_symmetry_4
_geom_torsion_publ_flag
Co2 O15 C2 O16 -178.8(4) . . . . ?
Co2 O15 C2 C3 -0.9(5) . . . . ?
Co2 O17 C3 O18 -178.8(4) . . . . ?
Co2 O17 C3 C2 3.1(5) . . . . ?
Co1 O13 C1 O14 -178.2(4) . . . . ?
Co1 O13 C1 C1 2.3(7) . . . 2_656 ?
O11 Al1 O4 Mo3 -82.83(15) . . . 7_566 ?
O11 Al1 O4 Mo3 97.17(15) 7_566 . . 7_566 ?
O11 Al1 O4 Mo1 -178.53(14) . . . . ?
O11 Al1 O4 Mo1 1.47(14) 7_566 . . . ?
O12 Al1 O11 Mo2 -178.89(14) 7_566 . . 7_566 ?
O12 Al1 O11 Mo2 1.11(14) . . . 7_566 ?
O12 Al1 O11 Mo1 96.97(15) . . . 7_566 ?
O12 Al1 O11 Mo1 -83.03(15) 7_566 . . 7_566 ?
O12 Al1 O4 Mo3 -178.63(13) 7_566 . . 7_566 ?
O12 Al1 O4 Mo3 1.37(13) . . . 7_566 ?
O12 Al1 O4 Mo1 -94.33(15) . . . . ?
O12 Al1 O4 Mo1 85.67(15) 7_566 . . . ?
O4 Al1 O11 Mo2 -94.40(15) 7_566 . . 7_566 ?
O4 Al1 O11 Mo2 85.60(15) . . . 7_566 ?
O4 Al1 O11 Mo1 -178.54(14) . . . 7_566 ?
O4 Al1 O11 Mo1 1.46(14) 7_566 . . 7_566 ?
O15 Co2 O17 C3 -2.9(4) . . . . ?
O13 Co1 O13 C1 -0.9(3) 2_656 . . . ?
O17 C3 C2 O15 -1.5(6) . . . . ?
O17 C3 C2 O16 176.5(4) . . . . ?
O18 C3 C2 O15 -179.7(5) . . . . ?
O18 C3 C2 O16 -1.7(7) . . . . ?
N3 Co2 O17 C3 87.5(4) . . . . ?
N5 Co2 O17 C3 -92.1(4) . . . . ?
N6 Co2 O17 C3 177.2(4) . . . . ?
N1 Co1 O13 C1 -90.3(4) . . . . ?
N1 Co1 O13 C1 90.1(4) 2_656 . . . ?
N2 Co1 O13 C1 -177.3(4) . . . . ?

loop_
_exptl_oxdiff_crystal_face_indexfrac_h
_exptl_oxdiff_crystal_face_indexfrac_k
_exptl_oxdiff_crystal_face_indexfrac_l
_exptl_oxdiff_crystal_face_x
_exptl_oxdiff_crystal_face_y
_exptl_oxdiff_crystal_face_z
-0.9993 0.0008 0.9992 0.0310 -0.0192 -0.0850
0.9993 -0.0008 -0.9992 -0.0310 0.0192 0.0850
0.9985 -1.0006 0.0003 0.1235 -0.0494 0.1027
-0.9985 1.0006 -0.0003 -0.1235 0.0494 -0.1027
0.9998 -0.0001 -0.0001 -0.0196 -0.0457 0.0496
-0.9998 0.0001 0.0001 0.0196 0.0457 -0.0496
